data_7056851
loop_
_publ_author_name
'Joshi, Pooja'
'Hussain, Navid'
'Ali, Shah Raj'
'Rishu, Rishu'
'Bhardwaj, Vimal K.'

_publ_section_title
;
 Enhanced activity of trinuclear Zn(ii) complexes towards phosphate ester
 bond cleavage by introducing three-metal cooperativity
;
_journal_issue 3
_journal_name_full 'New Journal of Chemistry'
_journal_page_first 2204
_journal_paper_doi 10.1039/C7NJ03759G
_journal_volume 42
_journal_year 2018
_chemical_formula_moiety 'C54 H48 N14 O18 Zn3, 3(C2 H3 N)'
_chemical_formula_sum 'C60 H57 N17 O18 Zn3'
_chemical_formula_weight 1500.34
_space_group_crystal_system triclinic
_space_group_IT_number 2
_space_group_name_Hall '-P 1'
_space_group_name_H-M_alt 'P -1'
_symmetry_space_group_name_Hall '-P 1'
_symmetry_space_group_name_H-M 'P -1'
_atom_sites_solution_hydrogens geom
_atom_sites_solution_primary iterative
_atom_sites_solution_secondary difmap
_audit_creation_date 2016-11-07
_audit_creation_method
;
Olex2 1.2
(compiled 2016.08.25 svn.r3337 for OlexSys, GUI svn.r5221)
;
_audit_update_record
;
2016-12-01 deposited with the CCDC.
2017-12-26 downloaded from the CCDC.
;
_cell_angle_alpha 82.062(2)
_cell_angle_beta 80.733(2)
_cell_angle_gamma 67.905(2)
_cell_formula_units_Z 2
_cell_length_a 14.0830(9)
_cell_length_b 14.4192(9)
_cell_length_c 18.1214(12)
_cell_measurement_reflns_used 2458
_cell_measurement_temperature 100
_cell_measurement_theta_max 28.36
_cell_measurement_theta_min 2.48
_cell_volume 3353.0(4)
_computing_molecular_graphics 'Olex2 (Dolomanov et al., 2009)'
_computing_publication_material 'Olex2 (Dolomanov et al., 2009)'
_computing_structure_refinement 'XL (Sheldrick, 2008)'
_computing_structure_solution 'olex2.solve (Bourhis et al., 2015)'
_diffrn_ambient_temperature 100
_diffrn_measured_fraction_theta_full 0.996
_diffrn_measured_fraction_theta_max 0.996
_diffrn_measurement_device_type 'Bruker D8 Venture PHOTON 100 CMOS'
_diffrn_measurement_method 'phi scan'
_diffrn_radiation_monochromator graphite
_diffrn_radiation_type MoK\a
_diffrn_radiation_wavelength 0.71073
_diffrn_reflns_av_R_equivalents 0.0694
_diffrn_reflns_av_unetI/netI 0.0352
_diffrn_reflns_limit_h_max 18
_diffrn_reflns_limit_h_min -18
_diffrn_reflns_limit_k_max 19
_diffrn_reflns_limit_k_min -19
_diffrn_reflns_limit_l_max 24
_diffrn_reflns_limit_l_min -24
_diffrn_reflns_number 141538
_diffrn_reflns_theta_full 28.36
_diffrn_reflns_theta_max 28.36
_diffrn_reflns_theta_min 2.26
_diffrn_source 'fine-focus sealed tube'
_exptl_absorpt_coefficient_mu 1.147
_exptl_absorpt_correction_T_max 0.709
_exptl_absorpt_correction_T_min 0.638
_exptl_absorpt_correction_type multi-scan
_exptl_absorpt_process_details 'SADABS; (sheldrick, 2003)'
_exptl_crystal_colour 'clear brownish brown'
_exptl_crystal_colour_lustre clear
_exptl_crystal_colour_modifier brownish
_exptl_crystal_colour_primary brown
_exptl_crystal_density_diffrn 1.486
_exptl_crystal_density_method 'not measured'
_exptl_crystal_description block
_exptl_crystal_F_000 1540
_exptl_crystal_size_max 0.4
_exptl_crystal_size_mid 0.4
_exptl_crystal_size_min 0.3
_refine_diff_density_max 0.664
_refine_diff_density_min -0.632
_refine_diff_density_rms 0.068
_refine_ls_extinction_method none
_refine_ls_goodness_of_fit_ref 1.074
_refine_ls_hydrogen_treatment constr
_refine_ls_matrix_type full
_refine_ls_number_parameters 890
_refine_ls_number_reflns 16708
_refine_ls_number_restraints 0
_refine_ls_restrained_S_all 1.074
_refine_ls_R_factor_all 0.0476
_refine_ls_R_factor_gt 0.0371
_refine_ls_shift/su_max 0.002
_refine_ls_shift/su_mean 0.000
_refine_ls_structure_factor_coef Fsqd
_refine_ls_weighting_details 'calc w=1/[\s^2^(Fo^2^)+(0.0510P)^2^+1.6013P] where P=(Fo^2^+2Fc^2^)/3'
_refine_ls_weighting_scheme calc
_refine_ls_wR_factor_gt 0.1004
_refine_ls_wR_factor_ref 0.1054
_reflns_number_gt 13947
_reflns_number_total 16708
_reflns_threshold_expression >2sigma(I)
_cod_data_source_file c7nj03759g2.cif
_cod_data_source_block vk59b
_cod_depositor_comments 'Adding full bibliography for 7056849--7056851.cif.'
_cod_database_code 7056851
_olex2_refinement_description
;
1. Fixed Uiso
 At 1.2 times of:
  All C(H) groups, All C(H,H) groups
 At 1.5 times of:
  All C(H,H,H) groups
2. Uiso/Uaniso restraints and constraints
Uanis(O18B) = Uanis(O18A)
3. Others
 Sof(O18B)=1-FVAR(1)
 Sof(O18A)=FVAR(1)
4.a Secondary CH2 refined with riding coordinates:
 C20(H20A,H20B), C10(H10A,H10B), C37(H37A,H37B), C1(H1A,H1B), C38(H38A,H38B),
 C28(H28A,H28B), C29(H29A,H29B), C47(H47A,H47B), C11(H11A,H11B), C46(H46A,H46B),
  C19(H19A,H19B), C2(H2A,H2B)
4.b Aromatic/amide H refined with riding coordinates:
 C17(H17), C14(H14), C36(H36), C39(H39), C42(H42), C45(H45), C34(H34), C6(H6),
 C26(H26), C51(H51), C23(H23), C30(H30), C7(H7), C3(H3), C12(H12), C16(H16),
 C33(H33), C9(H9), C25(H25), C52(H52), C43(H43), C48(H48), C21(H21), C54(H54)
4.c Idealised Me refined as rotating group:
 C57(H57A,H57B,H57C), C59(H59A,H59B,H59C), C55(H55A,H55B,H55C)
;
_olex2_submission_special_instructions 'No special instructions were received'

loop_
_space_group_symop_id
_space_group_symop_operation_xyz
1 'x, y, z'
2 '-x, -y, -z'

loop_
_atom_site_label
_atom_site_type_symbol
_atom_site_fract_x
_atom_site_fract_y
_atom_site_fract_z
_atom_site_U_iso_or_equiv
_atom_site_adp_type
_atom_site_occupancy
_atom_site_calc_flag
_atom_site_disorder_assembly
_atom_site_disorder_group
_atom_site_refinement_flags_posn
Zn2 Zn 0.178661(14) 0.322160(14) 0.744966(10) 0.02167(6) Uani 1 d . . .
Zn3 Zn 0.243867(15) 0.427465(15) 0.848463(11) 0.02194(6) Uani 1 d . . .
Zn1 Zn 0.116961(16) 0.208788(15) 0.646880(11) 0.02368(6) Uani 1 d . . .
O3 O 0.19198(10) 0.31944(9) 0.62815(7) 0.0267(3) Uani 1 d . . .
O4 O 0.15543(10) 0.32719(9) 0.86254(6) 0.0250(2) Uani 1 d . . .
O1 O 0.21360(10) 0.16945(9) 0.73586(7) 0.0261(3) Uani 1 d . . .
O2 O 0.03560(9) 0.31990(9) 0.72851(7) 0.0256(3) Uani 1 d . . .
O6 O 0.14494(9) 0.47568(9) 0.75798(7) 0.0249(2) Uani 1 d . . .
N8 N 0.31293(13) 0.52525(12) 0.94987(9) 0.0297(3) Uani 1 d . . .
N1 N 0.05673(13) 0.09590(13) 0.54736(10) 0.0328(3) Uani 1 d . . .
N2 N 0.05307(12) 0.10551(12) 0.70410(9) 0.0283(3) Uani 1 d . . .
O5 O 0.31950(9) 0.32122(9) 0.76485(7) 0.0252(3) Uani 1 d . . .
N11 N 0.34036(12) 0.50372(11) 0.79530(8) 0.0243(3) Uani 1 d . . .
N13 N 0.12092(12) 0.53529(12) 0.90929(8) 0.0263(3) Uani 1 d . . .
O15 O 0.05267(14) 0.00128(13) 1.08578(10) 0.0521(4) Uani 1 d . . .
N6 N 0.23799(12) 0.12592(11) 0.57158(9) 0.0272(3) Uani 1 d . . .
N4 N -0.00079(12) 0.29948(12) 0.58129(8) 0.0268(3) Uani 1 d . . .
N9 N 0.32181(11) 0.32823(11) 0.93551(8) 0.0251(3) Uani 1 d . . .
N10 N 0.10804(14) 0.04667(13) 1.09300(10) 0.0354(4) Uani 1 d . . .
O7 O -0.42064(12) 0.60592(13) 0.71119(10) 0.0492(4) Uani 1 d . . .
O11 O 0.57604(14) 0.26920(15) 0.39051(11) 0.0578(5) Uani 1 d . . .
O16 O 0.15645(16) 0.02935(15) 1.14676(10) 0.0585(5) Uani 1 d . . .
N3 N 0.27685(17) -0.13374(14) 0.96733(11) 0.0469(5) Uani 1 d . . .
C31 C 0.20798(13) 0.23241(13) 0.97717(9) 0.0233(3) Uani 1 d . . .
C40 C 0.45799(13) 0.37628(14) 0.71243(10) 0.0258(3) Uani 1 d . . .
C4 C 0.17195(14) 0.03108(13) 0.80004(10) 0.0264(4) Uani 1 d . . .
C17 C -0.09963(14) 0.43719(14) 0.79961(9) 0.0266(4) Uani 1 d . . .
H17 H -0.0593 0.4236 0.8385 0.032 Uiso 1 calc . . R
C14 C -0.22103(14) 0.48004(14) 0.68362(10) 0.0280(4) Uani 1 d . . .
H14 H -0.2626 0.4957 0.6453 0.034 Uiso 1 calc . . R
N12 N 0.68364(14) 0.25984(16) 0.57423(13) 0.0499(5) Uani 1 d . . .
C36 C 0.19397(14) 0.16159(13) 1.03432(10) 0.0257(3) Uani 1 d . . .
H36 H 0.2362 0.1402 1.0725 0.031 Uiso 1 calc . . R
N7 N 0.52285(15) 0.34276(16) 0.42480(10) 0.0438(4) Uani 1 d . . .
C13 C -0.12063(13) 0.40980(13) 0.67440(10) 0.0245(3) Uani 1 d . . .
C20 C 0.24167(16) 0.02513(14) 0.56057(12) 0.0341(4) Uani 1 d . . .
H20A H 0.2306 -0.0103 0.6088 0.041 Uiso 1 calc . . R
H20B H 0.3089 -0.0133 0.5359 0.041 Uiso 1 calc . . R
C39 C 0.41958(14) 0.47067(13) 0.74740(10) 0.0257(3) Uani 1 d . . .
H39 H 0.4576 0.5121 0.7330 0.031 Uiso 1 calc . . R
C42 C 0.44974(14) 0.22194(14) 0.67875(11) 0.0295(4) Uani 1 d . . .
H42 H 0.4167 0.1761 0.6833 0.035 Uiso 1 calc . . R
O12 O 0.54413(15) 0.41890(15) 0.41965(11) 0.0596(5) Uani 1 d . . .
C50 C 0.05748(13) 0.54967(13) 0.75242(10) 0.0242(3) Uani 1 d . . .
N5 N -0.36472(13) 0.59613(13) 0.75936(10) 0.0381(4) Uani 1 d . . .
C10 C -0.00660(17) 0.17875(16) 0.50067(11) 0.0371(5) Uani 1 d . . .
H10A H -0.0789 0.1910 0.5177 0.045 Uiso 1 calc . . R
H10B H 0.0072 0.1610 0.4493 0.045 Uiso 1 calc . . R
C45 C 0.54942(14) 0.35793(15) 0.66484(11) 0.0322(4) Uani 1 d . . .
H45 H 0.5838 0.4027 0.6597 0.039 Uiso 1 calc . . R
C27 C 0.26594(14) 0.32561(13) 0.57693(9) 0.0254(3) Uani 1 d . . .
C35 C 0.11795(14) 0.12318(13) 1.03451(10) 0.0271(4) Uani 1 d . . .
C34 C 0.05440(14) 0.15186(14) 0.97755(11) 0.0293(4) Uani 1 d . . .
H34 H 0.0042 0.1244 0.9780 0.035 Uiso 1 calc . . R
C37 C 0.36689(16) 0.58029(15) 0.89783(11) 0.0327(4) Uani 1 d . . .
H37A H 0.4403 0.5411 0.8918 0.039 Uiso 1 calc . . R
H37B H 0.3567 0.6431 0.9173 0.039 Uiso 1 calc . . R
C6 C 0.30635(15) 0.07759(14) 0.83575(11) 0.0301(4) Uani 1 d . . .
H6 H 0.3464 0.1175 0.8280 0.036 Uiso 1 calc . . R
C49 C 0.00476(15) 0.61237(14) 0.81197(11) 0.0305(4) Uani 1 d . . .
C41 C 0.40537(13) 0.30753(13) 0.72065(9) 0.0231(3) Uani 1 d . . .
C1 C 0.00387(18) 0.04406(17) 0.60242(13) 0.0401(5) Uani 1 d . . .
H1A H 0.0505 -0.0241 0.6136 0.048 Uiso 1 calc . . R
H1B H -0.0542 0.0407 0.5820 0.048 Uiso 1 calc . . R
C26 C 0.29313(16) 0.41244(15) 0.56761(11) 0.0328(4) Uani 1 d . . .
H26 H 0.2545 0.4659 0.5964 0.039 Uiso 1 calc . . R
C22 C 0.32322(14) 0.24762(14) 0.52904(10) 0.0282(4) Uani 1 d . . .
C15 C -0.25871(14) 0.52627(14) 0.74932(11) 0.0293(4) Uani 1 d . . .
C51 C 0.01016(15) 0.56930(15) 0.68574(10) 0.0315(4) Uani 1 d . . .
H51 H 0.0436 0.5300 0.6460 0.038 Uiso 1 calc . . R
O8 O -0.39441(14) 0.64183(15) 0.81614(10) 0.0609(5) Uani 1 d . . .
O9 O 0.22434(17) -0.18646(13) 0.97645(11) 0.0615(5) Uani 1 d . . .
C23 C 0.40620(15) 0.25593(16) 0.47894(11) 0.0331(4) Uani 1 d . . .
H23 H 0.4448 0.2042 0.4487 0.040 Uiso 1 calc . . R
C32 C 0.14406(13) 0.26359(13) 0.91789(9) 0.0223(3) Uani 1 d . . .
C8 C 0.26415(16) -0.05810(14) 0.90420(11) 0.0343(4) Uani 1 d . . .
C30 C 0.29591(14) 0.26189(14) 0.97889(10) 0.0263(3) Uani 1 d . . .
H30 H 0.3382 0.2283 1.0161 0.032 Uiso 1 calc . . R
C38 C 0.32515(16) 0.60115(14) 0.82240(10) 0.0296(4) Uani 1 d . . .
H38A H 0.2523 0.6426 0.8279 0.035 Uiso 1 calc . . R
H38B H 0.3615 0.6366 0.7867 0.035 Uiso 1 calc . . R
C28 C 0.37898(16) 0.43850(16) 0.99335(11) 0.0351(4) Uani 1 d . . .
H28A H 0.3414 0.4286 1.0417 0.042 Uiso 1 calc . . R
H28B H 0.4391 0.4511 1.0021 0.042 Uiso 1 calc . . R
O10 O 0.3370(2) -0.14034(19) 1.01086(13) 0.0874(8) Uani 1 d . . .
C7 C 0.32276(16) 0.00281(15) 0.89342(11) 0.0344(4) Uani 1 d . . .
H7 H 0.3724 -0.0070 0.9249 0.041 Uiso 1 calc . . R
C3 C 0.08603(15) 0.04279(14) 0.75989(10) 0.0293(4) Uani 1 d . . .
H3 H 0.0507 -0.0006 0.7768 0.035 Uiso 1 calc . . R
C18 C -0.05760(13) 0.38547(13) 0.73369(9) 0.0222(3) Uani 1 d . . .
C24 C 0.43166(16) 0.34027(17) 0.47384(11) 0.0353(4) Uani 1 d . . .
C12 C -0.08510(14) 0.37023(14) 0.60099(10) 0.0272(4) Uani 1 d . . .
H12 H -0.1290 0.4000 0.5642 0.033 Uiso 1 calc . . R
O13 O 0.71280(16) 0.19239(17) 0.53211(14) 0.0805(7) Uani 1 d . . .
C16 C -0.19737(15) 0.50612(14) 0.80718(10) 0.0299(4) Uani 1 d . . .
H16 H -0.2232 0.5396 0.8506 0.036 Uiso 1 calc . . R
C29 C 0.41351(14) 0.34410(15) 0.95202(11) 0.0315(4) Uani 1 d . . .
H29A H 0.4564 0.3513 0.9056 0.038 Uiso 1 calc . . R
H29B H 0.4540 0.2866 0.9827 0.038 Uiso 1 calc . . R
C33 C 0.06711(14) 0.22133(14) 0.92072(10) 0.0270(4) Uani 1 d . . .
H33 H 0.0241 0.2413 0.8830 0.032 Uiso 1 calc . . R
C44 C 0.58990(15) 0.27404(16) 0.62508(12) 0.0362(4) Uani 1 d . . .
C9 C 0.19037(16) -0.04485(14) 0.85846(11) 0.0308(4) Uani 1 d . . .
H9 H 0.1525 -0.0868 0.8665 0.037 Uiso 1 calc . . R
C47 C 0.13338(15) 0.54066(16) 0.98765(10) 0.0318(4) Uani 1 d . . .
H47A H 0.1534 0.4739 1.0137 0.038 Uiso 1 calc . . R
H47B H 0.0683 0.5823 1.0132 0.038 Uiso 1 calc . . R
C25 C 0.37462(17) 0.41977(16) 0.51755(11) 0.0358(4) Uani 1 d . . .
H25 H 0.3915 0.4769 0.5129 0.043 Uiso 1 calc . . R
C5 C 0.23008(13) 0.09546(13) 0.78788(10) 0.0241(3) Uani 1 d . . .
C11 C 0.01482(16) 0.27395(16) 0.50326(10) 0.0335(4) Uani 1 d . . .
H11A H 0.0853 0.2641 0.4818 0.040 Uiso 1 calc . . R
H11B H -0.0311 0.3289 0.4737 0.040 Uiso 1 calc . . R
C46 C 0.21556(16) 0.58479(16) 0.98901(11) 0.0334(4) Uani 1 d . . .
H46A H 0.1933 0.6529 0.9655 0.040 Uiso 1 calc . . R
H46B H 0.2244 0.5872 1.0406 0.040 Uiso 1 calc . . R
C52 C -0.08349(17) 0.64460(17) 0.67812(12) 0.0397(5) Uani 1 d . . .
H52 H -0.1134 0.6558 0.6340 0.048 Uiso 1 calc . . R
C43 C 0.54012(15) 0.20514(15) 0.63169(12) 0.0354(4) Uani 1 d . . .
H43 H 0.5679 0.1488 0.6046 0.043 Uiso 1 calc . . R
O14 O 0.72982(15) 0.31683(18) 0.57247(14) 0.0753(7) Uani 1 d . . .
C48 C 0.03855(15) 0.59957(15) 0.88539(11) 0.0321(4) Uani 1 d . . .
H48 H -0.0054 0.6439 0.9196 0.039 Uiso 1 calc . . R
N16 N 0.4951(2) 0.9895(2) 0.61802(18) 0.0746(7) Uani 1 d . . .
C19 C 0.15813(16) 0.03596(16) 0.51267(13) 0.0381(5) Uani 1 d . . .
H19A H 0.1721 0.0677 0.4635 0.046 Uiso 1 calc . . R
H19B H 0.1591 -0.0301 0.5062 0.046 Uiso 1 calc . . R
O17 O -0.2705(2) 0.7938(2) 0.67140(18) 0.1157(11) Uani 1 d A . .
C2 C -0.03474(16) 0.09712(17) 0.67459(12) 0.0354(4) Uani 1 d . . .
H2A H -0.0856 0.1635 0.6646 0.042 Uiso 1 calc . . R
H2B H -0.0672 0.0593 0.7114 0.042 Uiso 1 calc . . R
C53 C -0.13329(17) 0.70420(17) 0.73741(15) 0.0465(5) Uani 1 d A . .
C21 C 0.30837(15) 0.15257(14) 0.53201(11) 0.0305(4) Uani 1 d . . .
H21 H 0.3561 0.1054 0.5013 0.037 Uiso 1 calc . . R
C54 C -0.09031(17) 0.68923(17) 0.80244(14) 0.0441(5) Uani 1 d . . .
H54 H -0.1247 0.7306 0.8409 0.053 Uiso 1 calc . . R
C57 C 0.4672(3) 0.8655(2) 0.72681(19) 0.0754(9) Uani 1 d . . .
H57A H 0.4845 0.8013 0.7082 0.113 Uiso 1 calc . . GR
H57B H 0.3963 0.8891 0.7483 0.113 Uiso 1 calc . . GR
H57C H 0.5106 0.8591 0.7645 0.113 Uiso 1 calc . . GR
C59 C 0.2006(2) 0.6936(3) 0.6430(2) 0.0760(10) Uani 1 d . . .
H59A H 0.2022 0.7300 0.5945 0.114 Uiso 1 calc . . GR
H59B H 0.1677 0.6463 0.6422 0.114 Uiso 1 calc . . GR
H59C H 0.2698 0.6584 0.6550 0.114 Uiso 1 calc . . GR
C56 C 0.3040(2) 0.6817(2) 0.15457(16) 0.0545(6) Uani 1 d . . .
N15 N 0.3760(2) 0.6129(2) 0.1445(2) 0.0975(11) Uani 1 d . . .
C55 C 0.2093(3) 0.7670(2) 0.1657(2) 0.0855(12) Uani 1 d . . .
H55A H 0.1742 0.7827 0.1218 0.128 Uiso 1 calc . . GR
H55B H 0.2247 0.8237 0.1745 0.128 Uiso 1 calc . . GR
H55C H 0.1660 0.7513 0.2082 0.128 Uiso 1 calc . . GR
N14 N -0.2353(2) 0.7807(2) 0.73162(19) 0.0791(9) Uani 1 d . . .
C58 C 0.4826(2) 0.9357(2) 0.66638(18) 0.0562(7) Uani 1 d . . .
C60 C 0.1443(4) 0.7619(3) 0.6980(3) 0.0972(15) Uani 1 d . . .
N17 N 0.0961(5) 0.8126(3) 0.7466(4) 0.163(2) Uani 1 d . . .
O18B O -0.2845(4) 0.8257(3) 0.7895(4) 0.0817(16) Uani 0.834(14) d A 2 .
O18A O -0.2536(17) 0.8502(18) 0.7564(17) 0.0817(16) Uani 0.166(14) d A 1 .

loop_
_atom_site_aniso_label
_atom_site_aniso_U_11
_atom_site_aniso_U_22
_atom_site_aniso_U_33
_atom_site_aniso_U_23
_atom_site_aniso_U_13
_atom_site_aniso_U_12
Zn2 0.02342(11) 0.02455(11) 0.02024(10) -0.00348(8) -0.00298(8) -0.01161(8)
Zn3 0.02377(11) 0.02465(10) 0.02014(10) -0.00344(7) -0.00166(7) -0.01173(8)
Zn1 0.02633(11) 0.02630(11) 0.02192(10) -0.00344(8) -0.00478(8) -0.01223(8)
O3 0.0325(7) 0.0300(6) 0.0211(6) -0.0061(5) 0.0014(5) -0.0160(5)
O4 0.0295(6) 0.0311(6) 0.0198(6) 0.0013(5) -0.0053(5) -0.0175(5)
O1 0.0302(6) 0.0250(6) 0.0280(6) -0.0002(5) -0.0089(5) -0.0142(5)
O2 0.0235(6) 0.0325(6) 0.0226(6) -0.0056(5) -0.0051(5) -0.0103(5)
O6 0.0272(6) 0.0259(6) 0.0220(6) -0.0033(5) -0.0032(5) -0.0097(5)
N8 0.0322(8) 0.0348(8) 0.0269(8) -0.0053(6) -0.0028(6) -0.0170(7)
N1 0.0319(8) 0.0341(8) 0.0343(9) -0.0084(7) -0.0090(7) -0.0102(7)
N2 0.0312(8) 0.0338(8) 0.0279(8) -0.0031(6) -0.0071(6) -0.0191(7)
O5 0.0233(6) 0.0291(6) 0.0273(6) -0.0079(5) 0.0011(5) -0.0139(5)
N11 0.0293(8) 0.0241(7) 0.0226(7) -0.0044(6) -0.0005(6) -0.0133(6)
N13 0.0273(8) 0.0319(8) 0.0232(7) -0.0081(6) -0.0005(6) -0.0138(6)
O15 0.0609(11) 0.0533(10) 0.0566(10) 0.0130(8) -0.0074(8) -0.0428(9)
N6 0.0278(8) 0.0269(7) 0.0305(8) -0.0084(6) -0.0047(6) -0.0113(6)
N4 0.0326(8) 0.0300(8) 0.0203(7) -0.0046(6) -0.0051(6) -0.0125(6)
N9 0.0247(7) 0.0286(7) 0.0265(7) -0.0011(6) -0.0059(6) -0.0142(6)
N10 0.0387(9) 0.0342(9) 0.0343(9) 0.0045(7) -0.0005(7) -0.0184(7)
O7 0.0302(8) 0.0511(10) 0.0618(11) -0.0045(8) -0.0093(7) -0.0083(7)
O11 0.0430(9) 0.0733(12) 0.0598(11) -0.0178(10) 0.0161(8) -0.0289(9)
O16 0.0760(13) 0.0672(12) 0.0452(10) 0.0268(9) -0.0220(9) -0.0452(10)
N3 0.0622(13) 0.0351(10) 0.0422(10) 0.0089(8) -0.0183(9) -0.0153(9)
C31 0.0259(8) 0.0257(8) 0.0214(8) -0.0016(6) -0.0031(6) -0.0129(7)
C40 0.0225(8) 0.0307(9) 0.0269(8) -0.0066(7) -0.0017(7) -0.0119(7)
C4 0.0322(9) 0.0241(8) 0.0260(8) -0.0036(7) -0.0046(7) -0.0126(7)
C17 0.0303(9) 0.0334(9) 0.0183(8) -0.0002(7) -0.0015(7) -0.0151(8)
C14 0.0263(9) 0.0307(9) 0.0292(9) -0.0006(7) -0.0061(7) -0.0124(7)
N12 0.0292(9) 0.0536(12) 0.0643(13) -0.0259(10) 0.0152(9) -0.0134(9)
C36 0.0291(9) 0.0271(8) 0.0224(8) -0.0006(7) -0.0048(7) -0.0118(7)
N7 0.0409(10) 0.0644(13) 0.0346(9) -0.0007(9) 0.0004(8) -0.0318(10)
C13 0.0246(8) 0.0286(9) 0.0232(8) -0.0028(7) -0.0031(6) -0.0127(7)
C20 0.0328(10) 0.0269(9) 0.0477(11) -0.0118(8) -0.0065(8) -0.0128(8)
C39 0.0265(8) 0.0277(9) 0.0270(8) -0.0038(7) -0.0018(7) -0.0145(7)
C42 0.0284(9) 0.0262(9) 0.0358(10) -0.0070(7) -0.0035(7) -0.0106(7)
O12 0.0669(12) 0.0734(12) 0.0549(11) -0.0045(9) 0.0103(9) -0.0514(11)
C50 0.0265(8) 0.0237(8) 0.0250(8) 0.0022(6) -0.0030(7) -0.0136(7)
N5 0.0312(9) 0.0370(9) 0.0401(10) -0.0012(7) 0.0011(7) -0.0083(7)
C10 0.0389(11) 0.0468(12) 0.0285(9) -0.0136(9) -0.0116(8) -0.0119(9)
C45 0.0252(9) 0.0389(10) 0.0364(10) -0.0111(8) 0.0023(7) -0.0157(8)
C27 0.0282(9) 0.0296(9) 0.0206(8) -0.0019(7) -0.0037(7) -0.0129(7)
C35 0.0300(9) 0.0247(8) 0.0270(9) 0.0011(7) 0.0005(7) -0.0132(7)
C34 0.0288(9) 0.0308(9) 0.0333(9) -0.0024(7) -0.0012(7) -0.0176(8)
C37 0.0405(11) 0.0351(10) 0.0328(10) -0.0100(8) -0.0004(8) -0.0244(9)
C6 0.0295(9) 0.0284(9) 0.0352(10) -0.0036(7) -0.0085(8) -0.0114(7)
C49 0.0278(9) 0.0277(9) 0.0378(10) -0.0074(8) -0.0066(8) -0.0094(7)
C41 0.0205(8) 0.0255(8) 0.0235(8) -0.0028(6) -0.0043(6) -0.0078(7)
C1 0.0441(12) 0.0452(12) 0.0458(12) -0.0083(9) -0.0146(9) -0.0277(10)
C26 0.0422(11) 0.0297(9) 0.0303(9) -0.0049(7) -0.0014(8) -0.0175(8)
C22 0.0298(9) 0.0338(9) 0.0256(8) -0.0069(7) -0.0020(7) -0.0157(8)
C15 0.0234(8) 0.0310(9) 0.0313(9) -0.0006(7) 0.0014(7) -0.0101(7)
C51 0.0347(10) 0.0380(10) 0.0243(9) 0.0056(7) -0.0043(7) -0.0186(8)
O8 0.0476(10) 0.0633(11) 0.0476(10) -0.0161(9) 0.0046(8) 0.0071(9)
O9 0.0929(15) 0.0442(10) 0.0556(11) 0.0172(8) -0.0214(10) -0.0364(10)
C23 0.0337(10) 0.0434(11) 0.0268(9) -0.0113(8) 0.0015(7) -0.0184(9)
C32 0.0221(8) 0.0248(8) 0.0212(8) -0.0041(6) -0.0002(6) -0.0098(7)
C8 0.0429(11) 0.0240(9) 0.0320(10) -0.0002(7) -0.0080(8) -0.0068(8)
C30 0.0271(9) 0.0300(9) 0.0248(8) 0.0000(7) -0.0065(7) -0.0130(7)
C38 0.0377(10) 0.0252(9) 0.0301(9) -0.0058(7) 0.0006(8) -0.0169(8)
C28 0.0391(11) 0.0470(12) 0.0303(9) -0.0029(8) -0.0105(8) -0.0257(9)
O10 0.1128(19) 0.0923(17) 0.0783(15) 0.0496(13) -0.0646(14) -0.0590(15)
C7 0.0355(10) 0.0322(10) 0.0353(10) -0.0042(8) -0.0144(8) -0.0076(8)
C3 0.0348(10) 0.0308(9) 0.0298(9) -0.0037(7) -0.0038(7) -0.0202(8)
C18 0.0241(8) 0.0264(8) 0.0198(7) -0.0013(6) -0.0011(6) -0.0143(7)
C24 0.0364(10) 0.0497(12) 0.0266(9) -0.0008(8) -0.0007(8) -0.0254(9)
C12 0.0290(9) 0.0317(9) 0.0238(8) -0.0019(7) -0.0075(7) -0.0126(7)
O13 0.0619(12) 0.0730(13) 0.1044(17) -0.0543(13) 0.0468(12) -0.0286(11)
C16 0.0339(10) 0.0337(9) 0.0215(8) -0.0037(7) 0.0040(7) -0.0139(8)
C29 0.0257(9) 0.0386(10) 0.0360(10) 0.0013(8) -0.0098(7) -0.0174(8)
C33 0.0276(9) 0.0324(9) 0.0261(8) -0.0019(7) -0.0058(7) -0.0159(7)
C44 0.0232(9) 0.0398(11) 0.0434(11) -0.0132(9) 0.0058(8) -0.0097(8)
C9 0.0409(11) 0.0245(9) 0.0296(9) -0.0027(7) -0.0044(8) -0.0146(8)
C47 0.0339(10) 0.0422(11) 0.0224(8) -0.0113(8) 0.0024(7) -0.0166(8)
C25 0.0441(11) 0.0368(10) 0.0337(10) 0.0016(8) -0.0047(8) -0.0243(9)
C5 0.0268(8) 0.0214(8) 0.0247(8) -0.0052(6) -0.0027(7) -0.0083(7)
C11 0.0392(10) 0.0401(11) 0.0195(8) -0.0064(7) -0.0065(7) -0.0100(9)
C46 0.0414(11) 0.0404(11) 0.0249(9) -0.0123(8) -0.0009(8) -0.0200(9)
C52 0.0397(11) 0.0455(12) 0.0377(11) 0.0152(9) -0.0164(9) -0.0214(10)
C43 0.0287(9) 0.0327(10) 0.0425(11) -0.0153(8) -0.0006(8) -0.0058(8)
O14 0.0455(10) 0.0936(15) 0.1004(16) -0.0519(13) 0.0369(11) -0.0438(11)
C48 0.0293(9) 0.0346(10) 0.0359(10) -0.0163(8) 0.0002(8) -0.0126(8)
N16 0.0805(19) 0.0503(14) 0.089(2) -0.0109(14) -0.0228(16) -0.0123(13)
C19 0.0385(11) 0.0357(10) 0.0452(12) -0.0179(9) -0.0099(9) -0.0123(9)
O17 0.0838(18) 0.112(2) 0.119(2) -0.0162(18) -0.0678(17) 0.0255(16)
C2 0.0336(10) 0.0463(11) 0.0375(10) -0.0031(9) -0.0090(8) -0.0254(9)
C53 0.0345(11) 0.0361(11) 0.0655(15) -0.0012(10) -0.0192(11) -0.0046(9)
C21 0.0311(9) 0.0323(9) 0.0306(9) -0.0121(7) -0.0021(7) -0.0115(8)
C54 0.0346(11) 0.0376(11) 0.0595(14) -0.0165(10) -0.0133(10) -0.0048(9)
C57 0.085(2) 0.0563(17) 0.069(2) -0.0229(15) 0.0063(17) -0.0083(16)
C59 0.0543(17) 0.099(3) 0.084(2) 0.021(2) -0.0180(16) -0.0441(18)
C56 0.0583(16) 0.0565(16) 0.0603(16) 0.0093(12) -0.0058(12) -0.0392(14)
N15 0.0468(15) 0.0719(19) 0.163(3) 0.027(2) -0.0056(17) -0.0254(14)
C55 0.101(3) 0.0537(17) 0.089(2) -0.0088(16) 0.035(2) -0.0312(18)
N14 0.0537(15) 0.0618(16) 0.112(2) -0.0144(16) -0.0468(16) 0.0069(12)
C58 0.0540(15) 0.0388(13) 0.0659(17) -0.0211(13) -0.0147(13) 0.0030(11)
C60 0.116(3) 0.0426(18) 0.144(4) 0.020(2) -0.062(3) -0.032(2)
N17 0.183(5) 0.065(2) 0.247(7) -0.038(3) -0.039(5) -0.037(3)
O18B 0.0421(19) 0.079(2) 0.103(3) -0.034(2) -0.019(2) 0.0162(16)
O18A 0.0421(19) 0.079(2) 0.103(3) -0.034(2) -0.019(2) 0.0162(16)

loop_
_atom_type_symbol
_atom_type_description
_atom_type_scat_dispersion_real
_atom_type_scat_dispersion_imag
_atom_type_scat_source
C C 0.0033 0.0016 'International Tables Vol C Tables 4.2.6.8 and 6.1.1.4'
H H 0.0000 0.0000 'International Tables Vol C Tables 4.2.6.8 and 6.1.1.4'
N N 0.0061 0.0033 'International Tables Vol C Tables 4.2.6.8 and 6.1.1.4'
O O 0.0106 0.0060 'International Tables Vol C Tables 4.2.6.8 and 6.1.1.4'
Zn Zn 0.2839 1.4301 'International Tables Vol C Tables 4.2.6.8 and 6.1.1.4'

loop_
_geom_angle_atom_site_label_1
_geom_angle_atom_site_label_2
_geom_angle_atom_site_label_3
_geom_angle
Zn1 Zn2 Zn3 177.342(9)
O3 Zn2 Zn3 135.09(3)
O3 Zn2 Zn1 46.92(3)
O3 Zn2 O4 176.48(5)
O3 Zn2 O6 102.86(5)
O4 Zn2 Zn3 47.06(3)
O4 Zn2 Zn1 131.06(3)
O4 Zn2 O6 76.94(5)
O1 Zn2 Zn3 131.37(3)
O1 Zn2 Zn1 46.08(3)
O1 Zn2 O3 79.01(5)
O1 Zn2 O4 101.23(5)
O1 Zn2 O2 77.97(5)
O1 Zn2 O6 178.00(5)
O2 Zn2 Zn3 133.52(3)
O2 Zn2 Zn1 47.02(3)
O2 Zn2 O3 77.26(5)
O2 Zn2 O4 99.34(5)
O2 Zn2 O6 103.04(5)
O6 Zn2 Zn3 46.73(3)
O6 Zn2 Zn1 135.80(3)
O5 Zn2 Zn3 45.90(3)
O5 Zn2 Zn1 133.44(3)
O5 Zn2 O3 104.46(5)
O5 Zn2 O4 78.97(5)
O5 Zn2 O1 101.10(5)
O5 Zn2 O2 177.91(5)
O5 Zn2 O6 77.83(5)
O4 Zn3 Zn2 44.50(3)
O6 Zn3 Zn2 44.79(3)
O6 Zn3 O4 73.56(5)
O5 Zn3 Zn2 43.38(3)
O5 Zn3 O4 74.95(5)
O5 Zn3 O6 74.36(5)
N11 Zn3 Zn2 114.51(4)
N11 Zn3 O4 158.63(5)
N11 Zn3 O6 93.17(5)
N11 Zn3 O5 85.48(5)
N11 Zn3 N13 105.14(6)
N11 Zn3 N9 106.66(6)
N13 Zn3 Zn2 114.73(4)
N13 Zn3 O4 90.67(5)
N13 Zn3 O6 85.27(5)
N13 Zn3 O5 157.63(5)
N13 Zn3 N9 102.08(6)
N9 Zn3 Zn2 112.60(4)
N9 Zn3 O4 83.35(5)
N9 Zn3 O6 155.91(5)
N9 Zn3 O5 93.33(5)
O3 Zn1 Zn2 44.53(3)
O3 Zn1 O2 73.53(5)
O1 Zn1 Zn2 44.35(3)
O1 Zn1 O3 75.77(5)
O1 Zn1 O2 74.65(5)
O2 Zn1 Zn2 44.45(3)
N2 Zn1 Zn2 115.09(4)
N2 Zn1 O3 159.46(5)
N2 Zn1 O1 86.16(5)
N2 Zn1 O2 92.52(5)
N2 Zn1 N4 101.42(6)
N6 Zn1 Zn2 114.02(4)
N6 Zn1 O3 85.79(5)
N6 Zn1 O1 92.47(5)
N6 Zn1 O2 157.68(5)
N6 Zn1 N2 104.94(6)
N6 Zn1 N4 105.75(6)
N4 Zn1 Zn2 114.30(4)
N4 Zn1 O3 92.14(5)
N4 Zn1 O1 157.46(5)
N4 Zn1 O2 83.75(5)
Zn2 O3 Zn1 88.55(5)
C27 O3 Zn2 129.71(11)
C27 O3 Zn1 129.15(11)
Zn2 O4 Zn3 88.44(4)
C32 O4 Zn2 133.00(11)
C32 O4 Zn3 130.60(11)
Zn2 O1 Zn1 89.56(5)
C5 O1 Zn2 129.39(11)
C5 O1 Zn1 130.02(11)
Zn2 O2 Zn1 88.53(5)
C18 O2 Zn2 133.79(11)
C18 O2 Zn1 130.53(11)
Zn2 O6 Zn3 88.48(5)
C50 O6 Zn2 127.36(11)
C50 O6 Zn3 130.22(11)
C37 N8 C28 115.18(16)
C46 N8 C37 116.35(16)
C46 N8 C28 116.44(16)
C10 N1 C19 116.78(17)
C1 N1 C10 116.93(17)
C1 N1 C19 117.02(18)
C3 N2 Zn1 127.12(13)
C3 N2 C2 114.99(16)
C2 N2 Zn1 117.72(12)
Zn2 O5 Zn3 90.72(5)
C41 O5 Zn2 131.00(11)
C41 O5 Zn3 129.93(11)
C39 N11 Zn3 127.14(12)
C39 N11 C38 114.71(15)
C38 N11 Zn3 117.62(11)
C47 N13 Zn3 116.41(12)
C48 N13 Zn3 127.75(13)
C48 N13 C47 115.77(16)
C20 N6 Zn1 116.67(12)
C21 N6 Zn1 128.03(13)
C21 N6 C20 115.28(16)
C12 N4 Zn1 128.80(12)
C12 N4 C11 116.11(16)
C11 N4 Zn1 115.03(12)
C30 N9 Zn3 128.72(12)
C30 N9 C29 115.81(15)
C29 N9 Zn3 115.24(11)
O15 N10 O16 122.83(17)
O15 N10 C35 118.43(17)
O16 N10 C35 118.73(17)
O9 N3 C8 118.99(19)
O10 N3 O9 122.2(2)
O10 N3 C8 118.7(2)
C36 C31 C32 119.51(15)
C36 C31 C30 115.97(16)
C32 C31 C30 124.22(15)
C45 C40 C39 115.50(16)
C45 C40 C41 119.76(16)
C41 C40 C39 124.63(15)
C9 C4 C3 114.98(16)
C9 C4 C5 119.67(17)
C5 C4 C3 125.12(16)
C16 C17 C18 121.60(17)
C15 C14 C13 120.16(17)
O13 N12 C44 118.7(2)
O14 N12 O13 121.6(2)
O14 N12 C44 119.60(19)
C35 C36 C31 120.45(16)
O11 N7 O12 122.61(19)
O11 N7 C24 119.11(19)
O12 N7 C24 118.3(2)
C14 C13 C18 119.66(16)
C14 C13 C12 116.15(16)
C18 C13 C12 124.08(16)
N6 C20 C19 109.04(16)
N11 C39 C40 128.22(16)
C43 C42 C41 121.69(17)
O6 C50 C49 122.54(16)
O6 C50 C51 119.80(16)
C51 C50 C49 117.65(17)
O7 N5 C15 118.50(17)
O7 N5 O8 123.15(18)
O8 N5 C15 118.34(18)
N1 C10 C11 111.44(16)
C44 C45 C40 120.70(18)
O3 C27 C26 119.90(16)
O3 C27 C22 122.66(16)
C26 C27 C22 117.43(16)
C36 C35 N10 119.13(17)
C36 C35 C34 121.50(16)
C34 C35 N10 119.26(16)
C33 C34 C35 118.92(17)
N8 C37 C38 109.12(15)
C7 C6 C5 121.69(18)
C50 C49 C48 125.13(17)
C54 C49 C50 119.27(18)
C54 C49 C48 115.48(18)
O5 C41 C40 122.09(15)
O5 C41 C42 120.14(16)
C42 C41 C40 117.77(16)
N1 C1 C2 111.39(16)
C25 C26 C27 122.01(18)
C27 C22 C21 125.05(16)
C23 C22 C27 119.72(17)
C23 C22 C21 115.00(17)
C14 C15 N5 119.55(18)
C14 C15 C16 121.22(17)
C16 C15 N5 119.21(17)
C52 C51 C50 121.88(19)
C24 C23 C22 120.54(18)
O4 C32 C31 122.05(15)
O4 C32 C33 120.25(15)
C33 C32 C31 117.70(15)
C7 C8 N3 119.64(19)
C9 C8 N3 118.91(19)
C9 C8 C7 121.36(18)
N9 C30 C31 127.80(17)
N11 C38 C37 108.15(15)
N8 C28 C29 110.80(15)
C6 C7 C8 119.16(18)
N2 C3 C4 127.96(17)
O2 C18 C17 119.98(15)
O2 C18 C13 122.23(15)
C17 C18 C13 117.78(16)
C23 C24 N7 118.67(19)
C23 C24 C25 121.23(18)
C25 C24 N7 120.02(18)
N4 C12 C13 127.63(17)
C17 C16 C15 119.53(17)
N9 C29 C28 109.23(16)
C34 C33 C32 121.91(17)
C45 C44 N12 118.69(18)
C45 C44 C43 121.02(17)
C43 C44 N12 120.27(18)
C8 C9 C4 120.38(18)
N13 C47 C46 109.64(15)
C26 C25 C24 118.96(18)
O1 C5 C4 122.14(16)
O1 C5 C6 120.13(16)
C6 C5 C4 117.72(16)
N4 C11 C10 110.16(16)
N8 C46 C47 110.95(15)
C51 C52 C53 119.11(19)
C42 C43 C44 119.06(17)
N13 C48 C49 128.48(17)
N1 C19 C20 111.01(16)
N2 C2 C1 109.29(16)
C52 C53 N14 119.6(2)
C54 C53 C52 121.3(2)
C54 C53 N14 119.0(2)
N6 C21 C22 128.01(17)
C53 C54 C49 120.8(2)
N15 C56 C55 176.9(4)
O17 N14 C53 117.2(3)
O17 N14 O18B 124.3(3)
O18B N14 C53 118.4(3)
O18A N14 O17 112.4(13)
O18A N14 C53 117.9(10)
O18A N14 O18B 38.9(17)
N16 C58 C57 178.8(3)
N17 C60 C59 175.0(5)

loop_
_geom_bond_atom_site_label_1
_geom_bond_atom_site_label_2
_geom_bond_distance
Zn2 Zn3 3.0094(3)
Zn2 Zn1 2.9925(3)
Zn2 O3 2.0994(12)
Zn2 O4 2.1100(12)
Zn2 O1 2.0921(12)
Zn2 O2 2.0963(12)
Zn2 O6 2.1210(12)
Zn2 O5 2.0670(12)
Zn3 O4 2.2039(12)
Zn3 O6 2.1920(12)
Zn3 O5 2.1613(12)
Zn3 N11 2.0961(14)
Zn3 N13 2.1127(15)
Zn3 N9 2.1197(15)
Zn1 O3 2.1864(12)
Zn1 O1 2.1557(12)
Zn1 O2 2.1899(12)
Zn1 N2 2.0937(15)
Zn1 N6 2.0890(15)
Zn1 N4 2.1088(16)
O3 C27 1.300(2)
O4 C32 1.295(2)
O1 C5 1.299(2)
O2 C18 1.295(2)
O6 C50 1.299(2)
N8 C37 1.453(2)
N8 C28 1.463(3)
N8 C46 1.446(3)
N1 C10 1.449(3)
N1 C1 1.443(3)
N1 C19 1.454(3)
N2 C3 1.280(2)
N2 C2 1.474(2)
O5 C41 1.302(2)
N11 C39 1.276(2)
N11 C38 1.480(2)
N13 C47 1.475(2)
N13 C48 1.278(3)
O15 N10 1.222(2)
N6 C20 1.475(2)
N6 C21 1.275(2)
N4 C12 1.277(2)
N4 C11 1.472(2)
N9 C30 1.276(2)
N9 C29 1.475(2)
N10 O16 1.223(2)
N10 C35 1.451(2)
O7 N5 1.227(2)
O11 N7 1.228(3)
N3 O9 1.225(3)
N3 C8 1.451(3)
N3 O10 1.217(3)
C31 C36 1.396(2)
C31 C32 1.428(2)
C31 C30 1.458(2)
C40 C39 1.456(2)
C40 C45 1.386(2)
C40 C41 1.425(2)
C4 C3 1.455(3)
C4 C9 1.393(3)
C4 C5 1.427(2)
C17 C18 1.421(2)
C17 C16 1.360(3)
C14 C13 1.395(3)
C14 C15 1.376(3)
N12 O13 1.225(3)
N12 C44 1.446(3)
N12 O14 1.220(3)
C36 C35 1.377(3)
N7 O12 1.230(3)
N7 C24 1.449(3)
C13 C18 1.426(2)
C13 C12 1.458(2)
C20 C19 1.522(3)
C42 C41 1.420(2)
C42 C43 1.372(3)
C50 C49 1.428(3)
C50 C51 1.417(3)
N5 C15 1.452(2)
N5 O8 1.229(2)
C10 C11 1.520(3)
C45 C44 1.377(3)
C27 C26 1.423(3)
C27 C22 1.425(2)
C35 C34 1.392(3)
C34 C33 1.373(3)
C37 C38 1.522(3)
C6 C7 1.374(3)
C6 C5 1.415(3)
C49 C48 1.449(3)
C49 C54 1.399(3)
C1 C2 1.525(3)
C26 C25 1.371(3)
C22 C23 1.392(3)
C22 C21 1.455(3)
C15 C16 1.396(3)
C51 C52 1.370(3)
C23 C24 1.379(3)
C32 C33 1.421(2)
C8 C7 1.392(3)
C8 C9 1.374(3)
C28 C29 1.522(3)
C24 C25 1.393(3)
C44 C43 1.399(3)
C47 C46 1.521(3)
C52 C53 1.394(3)
N16 C58 1.125(4)
O17 N14 1.232(4)
C53 C54 1.365(3)
C53 N14 1.455(3)
C57 C58 1.432(5)
C59 C60 1.422(6)
C56 N15 1.131(4)
C56 C55 1.442(5)
N14 O18B 1.272(6)
N14 O18A 1.08(2)
C60 N17 1.175(7)

loop_
_smtbx_masks_void_nr
_smtbx_masks_void_average_x
_smtbx_masks_void_average_y
_smtbx_masks_void_average_z
_smtbx_masks_void_volume
_smtbx_masks_void_count_electrons
1 0.500 0.000 0.000 263.4 22.5
2 0.000 0.500 0.500 27.1 0.8
